data_1567827
loop_
_publ_author_name
'Rit, Arnab'
'Illam, Praseetha Mathoor'
'Tiwari, Chandra Shekhar'

_publ_section_title
;
 Towards New Coordination Modes of 1,2,3-Triazolylidene: Controlled by the
 Nature of 1st Metalation in a Heteroditopic Bis-NHC Ligand
;
_journal_name_full 'Chemical Science'
_journal_paper_doi 10.1039/D2SC05024B
_journal_year 2022
_chemical_formula_moiety 'C30 H36 Br3 Ir N6 Pd'
_chemical_formula_sum 'C30 H36 Br3 Ir N6 Pd'
_chemical_formula_weight 1018.98
_space_group_crystal_system monoclinic
_space_group_IT_number 15
_space_group_name_Hall '-C 2yc'
_space_group_name_H-M_alt 'C 1 2/c 1'
_atom_sites_solution_hydrogens geom
_audit_creation_method SHELXL-2018/3
_audit_update_record
;
2022-05-31 deposited with the CCDC.	2022-10-21 downloaded from the CCDC.
;
_cell_angle_alpha 90
_cell_angle_beta 115.662(5)
_cell_angle_gamma 90
_cell_formula_units_Z 8
_cell_length_a 25.915(2)
_cell_length_b 20.090(2)
_cell_length_c 15.4825(16)
_cell_measurement_reflns_used 9059
_cell_measurement_temperature 293(2)
_cell_measurement_theta_max 25.68
_cell_measurement_theta_min 3.11
_cell_volume 7265.6(12)
_computing_cell_refinement 'APEX3/SAINT (Bruker, 2016)'
_computing_data_collection 'APEX3 (Bruker, 2016)'
_computing_data_reduction 'SAINT/XPREP (Bruker, 2016)'
_computing_molecular_graphics 'ORTEP3 (Farrugia, 1997) and Mercury (Bruno et al., 2002)'
_computing_publication_material 'SHELXL-2018/3 (Sheldrick, 2018)'
_computing_structure_refinement 'SHELXL-2018/3 (Sheldrick, 2018)'
_computing_structure_solution 'SHELXT-2014/5 (Sheldrick, 2014)'
_diffrn_ambient_temperature 293(2)
_diffrn_measured_fraction_theta_full 0.997
_diffrn_measured_fraction_theta_max 0.997
_diffrn_measurement_device_type 'Bruker D8 VENTURE diffractometer with PHOTON 100 CMOS detector'
_diffrn_measurement_method '\w and \f scan'
_diffrn_radiation_monochromator graphite
_diffrn_radiation_source 'fine-focus sealed tube'
_diffrn_radiation_type MoK\a
_diffrn_radiation_wavelength 0.71073
_diffrn_reflns_av_R_equivalents 0.0648
_diffrn_reflns_av_unetI/netI 0.0325
_diffrn_reflns_Laue_measured_fraction_full 0.997
_diffrn_reflns_Laue_measured_fraction_max 0.997
_diffrn_reflns_limit_h_max 30
_diffrn_reflns_limit_h_min -30
_diffrn_reflns_limit_k_max 23
_diffrn_reflns_limit_k_min -23
_diffrn_reflns_limit_l_max 18
_diffrn_reflns_limit_l_min -18
_diffrn_reflns_number 52952
_diffrn_reflns_point_group_measured_fraction_full 0.997
_diffrn_reflns_point_group_measured_fraction_max 0.997
_diffrn_reflns_theta_full 25.000
_diffrn_reflns_theta_max 25.000
_diffrn_reflns_theta_min 3.165
_exptl_absorpt_coefficient_mu 7.481
_exptl_absorpt_correction_T_max 0.6463
_exptl_absorpt_correction_T_min 0.4862
_exptl_absorpt_correction_type multi-scan
_exptl_absorpt_process_details 'SADABS (Bruker, 2016)'
_exptl_crystal_colour brown
_exptl_crystal_density_diffrn 1.863
_exptl_crystal_description BLOCK
_exptl_crystal_F_000 3888
_exptl_crystal_size_max 0.200
_exptl_crystal_size_mid 0.150
_exptl_crystal_size_min 0.100
_refine_diff_density_max 1.270
_refine_diff_density_min -0.925
_refine_diff_density_rms 0.152
_refine_ls_extinction_method none
_refine_ls_goodness_of_fit_ref 1.211
_refine_ls_hydrogen_treatment constr
_refine_ls_matrix_type full
_refine_ls_number_parameters 450
_refine_ls_number_reflns 6379
_refine_ls_number_restraints 462
_refine_ls_restrained_S_all 1.183
_refine_ls_R_factor_all 0.0974
_refine_ls_R_factor_gt 0.0571
_refine_ls_shift/su_max 0.001
_refine_ls_shift/su_mean 0.000
_refine_ls_structure_factor_coef Fsqd
_refine_ls_weighting_details 'w=1/[\s^2^(Fo^2^)+(0.0304P)^2^+162.0853P] where P=(Fo^2^+2Fc^2^)/3'
_refine_ls_weighting_scheme calc
_refine_ls_wR_factor_gt 0.1172
_refine_ls_wR_factor_ref 0.1504
_reflns_Friedel_coverage 0.000
_reflns_number_gt 4464
_reflns_number_total 6379
_reflns_threshold_expression 'I > 2\s(I)'
_cod_data_source_file d2sc05024b2.cif
_cod_data_source_block shelx_CCDC3
_cod_original_cell_volume 7265.5(13)
_cod_original_sg_symbol_H-M 'C 2/c'
_cod_database_code 1567827
_shelx_shelxl_version_number 2018/3
_shelx_space_group_comment
;
The symmetry employed for this shelxl refinement is uniquely defined
by the following loop, which should always be used as a source of
symmetry information in preference to the above space-group names.
They are only intended as comments.
;
_shelx_estimated_absorpt_t_min 0.316
_shelx_estimated_absorpt_t_max 0.522

loop_
_space_group_symop_operation_xyz
'x, y, z'
'-x, y, -z+1/2'
'x+1/2, y+1/2, z'
'-x+1/2, y+1/2, -z+1/2'
'-x, -y, -z'
'x, -y, z-1/2'
'-x+1/2, -y+1/2, -z'
'x+1/2, -y+1/2, z-1/2'

loop_
_atom_site_label
_atom_site_type_symbol
_atom_site_fract_x
_atom_site_fract_y
_atom_site_fract_z
_atom_site_U_iso_or_equiv
_atom_site_adp_type
_atom_site_occupancy
_atom_site_site_symmetry_order
_atom_site_calc_flag
_atom_site_refinement_flags_posn
_atom_site_refinement_flags_adp
_atom_site_refinement_flags_occupancy
_atom_site_disorder_assembly
_atom_site_disorder_group
Pd1 Pd 0.59925(4) 0.32835(5) 0.33477(7) 0.0635(3) Uani 1 1 d . U . . .
Ir1 Ir 0.36156(2) 0.11146(3) 0.51591(4) 0.06271(18) Uani 1 1 d . U . . .
C1 C 0.3529(8) 0.2208(7) 0.5260(13) 0.090(3) Uani 1 1 d . U . . .
C2 C 0.3643(7) 0.1902(7) 0.6127(11) 0.080(3) Uani 1 1 d . U . . .
C3 C 0.3167(6) 0.1475(7) 0.6013(12) 0.079(3) Uani 1 1 d . U . . .
C4 C 0.2772(6) 0.1515(9) 0.5036(13) 0.093(4) Uani 1 1 d . U . . .
C5 C 0.3019(8) 0.1979(8) 0.4598(12) 0.091(3) Uani 1 1 d . U . . .
C6 C 0.2190(7) 0.1182(12) 0.4548(18) 0.154(9) Uani 1 1 d . U . . .
H6A H 0.207546 0.116040 0.387019 0.231 Uiso 1 1 calc R U . . .
H6B H 0.191388 0.143537 0.466877 0.231 Uiso 1 1 calc R U . . .
H6C H 0.221231 0.073974 0.479684 0.231 Uiso 1 1 calc R U . . .
C7 C 0.3114(9) 0.1120(9) 0.6801(14) 0.121(6) Uani 1 1 d . U . . .
H7A H 0.318303 0.142366 0.731777 0.182 Uiso 1 1 calc R U . . .
H7B H 0.338936 0.076545 0.702137 0.182 Uiso 1 1 calc R U . . .
H7C H 0.273528 0.093863 0.657751 0.182 Uiso 1 1 calc R U . . .
C8 C 0.4124(9) 0.1993(10) 0.7093(14) 0.131(7) Uani 1 1 d . U . . .
H8A H 0.421005 0.157504 0.742672 0.196 Uiso 1 1 calc R U . . .
H8B H 0.401724 0.231219 0.744736 0.196 Uiso 1 1 calc R U . . .
H8C H 0.445521 0.214934 0.702728 0.196 Uiso 1 1 calc R U . . .
C9 C 0.3906(11) 0.2733(8) 0.5141(19) 0.160(9) Uani 1 1 d . U . . .
H9A H 0.429689 0.265159 0.558328 0.239 Uiso 1 1 calc R U . . .
H9B H 0.379145 0.316360 0.526533 0.239 Uiso 1 1 calc R U . . .
H9C H 0.387049 0.272081 0.449746 0.239 Uiso 1 1 calc R U . . .
C10 C 0.2741(11) 0.2195(12) 0.3594(13) 0.178(11) Uani 1 1 d . U . . .
H10A H 0.245227 0.187802 0.322441 0.267 Uiso 1 1 calc R U . . .
H10B H 0.302138 0.222508 0.334510 0.267 Uiso 1 1 calc R U . . .
H10C H 0.256761 0.262284 0.355483 0.267 Uiso 1 1 calc R U . . .
C20 C 0.5445(5) 0.2302(6) 0.4211(8) 0.057(2) Uani 1 1 d . U . . .
H20 H 0.507860 0.229023 0.371000 0.068 Uiso 1 1 calc R U . . .
C21 C 0.5889(6) 0.2680(7) 0.4247(9) 0.069(3) Uani 1 1 d . U . . .
N3 N 0.5627(4) 0.1954(5) 0.5016(7) 0.060(2) Uani 1 1 d . U . . .
N4 N 0.6164(5) 0.2079(6) 0.5594(8) 0.078(3) Uani 1 1 d . U . . .
N5 N 0.6308(4) 0.2535(6) 0.5105(8) 0.073(3) Uani 1 1 d . U . . .
C22 C 0.6920(7) 0.2777(10) 0.5588(14) 0.120(7) Uani 1 1 d . U . . .
H22A H 0.717198 0.242005 0.595174 0.144 Uiso 1 1 calc R U . . .
H22B H 0.704262 0.293314 0.511376 0.144 Uiso 1 1 calc R U . . .
C23 C 0.6934(14) 0.3304(18) 0.620(2) 0.254(19) Uani 1 1 d . U . . .
H23A H 0.731521 0.335222 0.670161 0.381 Uiso 1 1 calc R U . . .
H23B H 0.667625 0.320705 0.648424 0.381 Uiso 1 1 calc R U . . .
H23C H 0.681847 0.371011 0.584363 0.381 Uiso 1 1 calc R U . . .
Br3 Br 0.32921(7) 0.05587(8) 0.35625(12) 0.0881(5) Uani 1 1 d . U . . .
N1 N 0.3640(5) -0.0296(5) 0.5959(9) 0.079(3) Uani 1 1 d D U . . .
N2 N 0.4441(4) 0.0073(4) 0.6038(7) 0.059(2) Uani 1 1 d D U . . .
C11 C 0.3878(5) 0.0245(6) 0.5741(10) 0.066(2) Uani 1 1 d D U . . .
C12 C 0.4050(5) -0.0778(6) 0.6368(11) 0.078(3) Uani 1 1 d D U . . .
H12 H 0.399247 -0.119135 0.658365 0.094 Uiso 1 1 calc R U . . .
C13 C 0.4550(6) -0.0555(5) 0.6407(9) 0.068(3) Uani 1 1 d D U . . .
H13 H 0.489724 -0.078145 0.663683 0.082 Uiso 1 1 calc R U . . .
C14 C 0.4775(4) 0.0535(5) 0.5824(7) 0.051(2) Uani 1 1 d D U . . .
C15 C 0.4453(4) 0.1088(5) 0.5329(7) 0.053(2) Uani 1 1 d D U . . .
C16 C 0.4748(4) 0.1552(5) 0.5048(8) 0.055(2) Uani 1 1 d D U . . .
H16 H 0.456112 0.192839 0.470713 0.066 Uiso 1 1 calc R U . . .
C17 C 0.5323(4) 0.1453(6) 0.5277(8) 0.056(2) Uani 1 1 d D U . . .
C18 C 0.5635(5) 0.0916(5) 0.5786(8) 0.061(3) Uani 1 1 d D U . . .
H18 H 0.602354 0.087749 0.594377 0.073 Uiso 1 1 calc R U . . .
C19 C 0.5352(5) 0.0437(6) 0.6053(9) 0.060(2) Uani 1 1 d D U . . .
H19 H 0.554196 0.005740 0.637965 0.072 Uiso 1 1 calc R U . . .
C24 C 0.3035(6) -0.0387(8) 0.5731(15) 0.121(7) Uani 1 1 d D U . . .
H24A H 0.282763 0.002328 0.547736 0.145 Uiso 1 1 calc R U . . .
H24B H 0.299487 -0.050193 0.630755 0.145 Uiso 1 1 calc R U . . .
C25 C 0.2793(10) -0.0927(12) 0.5012(18) 0.182(11) Uani 1 1 d D U . . .
H25A H 0.238512 -0.093939 0.478448 0.273 Uiso 1 1 calc R U . . .
H25B H 0.295331 -0.134650 0.530269 0.273 Uiso 1 1 calc R U . . .
H25C H 0.288581 -0.084540 0.448430 0.273 Uiso 1 1 calc R U . . .
N6 N 0.6102(14) 0.3904(19) 0.235(3) 0.085(6) Uani 0.53(3) 1 d D U P A 1
C26 C 0.5590(18) 0.4003(17) 0.156(2) 0.113(9) Uani 0.53(3) 1 d D U P A 1
H26 H 0.525059 0.380494 0.149777 0.135 Uiso 0.53(3) 1 calc R U P A 1
C27 C 0.562(2) 0.4422(17) 0.087(3) 0.128(10) Uani 0.53(3) 1 d D U P A 1
H27 H 0.528944 0.453243 0.032338 0.154 Uiso 0.53(3) 1 calc R U P A 1
C28 C 0.6149(19) 0.467(2) 0.102(3) 0.129(10) Uani 0.53(3) 1 d D U P A 1
H28 H 0.617265 0.490831 0.052031 0.155 Uiso 0.53(3) 1 calc R U P A 1
C29 C 0.6643(19) 0.459(2) 0.185(3) 0.113(9) Uani 0.53(3) 1 d D U P A 1
H29 H 0.697776 0.481663 0.193832 0.136 Uiso 0.53(3) 1 calc R U P A 1
C30 C 0.6627(16) 0.4172(18) 0.255(3) 0.101(8) Uani 0.53(3) 1 d D U P A 1
H30 H 0.694977 0.407930 0.311709 0.121 Uiso 0.53(3) 1 calc R U P A 1
Br1 Br 0.6099(4) 0.2351(5) 0.2501(6) 0.0759(19) Uani 0.53(3) 1 d . U P A 1
Br2 Br 0.5946(7) 0.4193(7) 0.4229(11) 0.130(4) Uani 0.53(3) 1 d . U P A 1
N6' N 0.6129(15) 0.392(2) 0.242(2) 0.078(6) Uani 0.47(3) 1 d D U P A 2
C26' C 0.5820(14) 0.3946(16) 0.146(2) 0.078(7) Uani 0.47(3) 1 d D U P A 2
H26' H 0.550006 0.367301 0.116946 0.094 Uiso 0.47(3) 1 calc R U P A 2
C27' C 0.5964(15) 0.4359(15) 0.088(2) 0.088(8) Uani 0.47(3) 1 d D U P A 2
H27' H 0.574193 0.436151 0.022536 0.106 Uiso 0.47(3) 1 calc R U P A 2
C28' C 0.6437(15) 0.4771(19) 0.129(2) 0.094(8) Uani 0.47(3) 1 d D U P A 2
H28' H 0.653081 0.506451 0.091212 0.113 Uiso 0.47(3) 1 calc R U P A 2
C29' C 0.6767(17) 0.473(2) 0.227(2) 0.100(9) Uani 0.47(3) 1 d D U P A 2
H29' H 0.711853 0.494205 0.255451 0.119 Uiso 0.47(3) 1 calc R U P A 2
C30' C 0.6577(16) 0.4367(18) 0.284(3) 0.090(8) Uani 0.47(3) 1 d D U P A 2
H30' H 0.675007 0.442431 0.350159 0.109 Uiso 0.47(3) 1 calc R U P A 2
Br1' Br 0.6292(12) 0.2340(7) 0.2724(16) 0.143(4) Uani 0.47(3) 1 d . U P A 2
Br2' Br 0.5691(12) 0.4205(8) 0.4029(14) 0.156(6) Uani 0.47(3) 1 d . U P A 2

loop_
_atom_site_aniso_label
_atom_site_aniso_U_11
_atom_site_aniso_U_22
_atom_site_aniso_U_33
_atom_site_aniso_U_23
_atom_site_aniso_U_13
_atom_site_aniso_U_12
Pd1 0.0724(6) 0.0631(6) 0.0637(6) 0.0017(5) 0.0375(5) -0.0056(5)
Ir1 0.0605(3) 0.0599(3) 0.0841(4) 0.0039(3) 0.0466(3) 0.0070(2)
C1 0.124(9) 0.064(6) 0.125(8) 0.009(6) 0.094(7) 0.026(6)
C2 0.095(8) 0.079(7) 0.087(7) -0.016(6) 0.061(6) 0.002(6)
C3 0.088(7) 0.065(8) 0.109(7) 0.009(6) 0.068(6) 0.020(6)
C4 0.066(6) 0.118(11) 0.113(8) -0.011(7) 0.056(6) 0.025(6)
C5 0.117(8) 0.095(8) 0.086(7) 0.014(6) 0.067(6) 0.062(6)
C6 0.065(7) 0.186(19) 0.21(2) -0.069(17) 0.057(10) 0.013(9)
C7 0.178(18) 0.111(13) 0.132(12) 0.004(11) 0.122(13) -0.004(12)
C8 0.132(13) 0.123(16) 0.117(9) -0.026(9) 0.035(9) 0.007(12)
C9 0.228(19) 0.054(8) 0.30(3) 0.017(12) 0.21(2) 0.013(10)
C10 0.23(2) 0.23(2) 0.100(10) 0.062(11) 0.089(10) 0.165(18)
C20 0.060(5) 0.065(6) 0.052(5) -0.002(5) 0.031(4) -0.007(5)
C21 0.072(6) 0.085(6) 0.056(5) 0.005(5) 0.035(5) -0.012(6)
N3 0.058(5) 0.075(6) 0.054(5) -0.001(4) 0.031(4) -0.012(4)
N4 0.068(5) 0.090(7) 0.072(6) 0.018(5) 0.025(5) -0.024(5)
N5 0.064(5) 0.092(7) 0.064(5) 0.007(5) 0.030(4) -0.020(5)
C22 0.081(9) 0.142(16) 0.123(14) 0.033(11) 0.031(8) -0.054(11)
C23 0.26(4) 0.30(4) 0.16(3) -0.10(2) 0.05(2) -0.16(3)
Br3 0.0767(9) 0.0934(11) 0.0917(11) -0.0135(9) 0.0343(8) 0.0121(8)
N1 0.081(5) 0.063(5) 0.110(8) 0.005(5) 0.056(6) -0.011(4)
N2 0.068(4) 0.047(4) 0.079(6) 0.001(4) 0.047(4) 0.003(3)
C11 0.070(5) 0.055(4) 0.093(6) 0.002(5) 0.055(5) 0.002(4)
C12 0.096(6) 0.056(6) 0.100(8) 0.004(5) 0.059(6) -0.007(4)
C13 0.084(6) 0.050(5) 0.081(7) 0.005(5) 0.045(6) 0.002(4)
C14 0.059(4) 0.049(4) 0.056(5) -0.004(4) 0.035(4) 0.001(3)
C15 0.055(4) 0.052(5) 0.060(6) -0.001(4) 0.033(4) 0.001(3)
C16 0.060(4) 0.055(5) 0.059(6) 0.000(4) 0.035(5) -0.001(4)
C17 0.060(4) 0.062(5) 0.058(6) 0.000(4) 0.035(5) -0.004(4)
C18 0.051(5) 0.070(6) 0.062(6) 0.000(4) 0.026(5) -0.003(4)
C19 0.059(4) 0.056(5) 0.071(7) 0.001(5) 0.034(5) 0.006(4)
C24 0.088(8) 0.090(12) 0.21(2) 0.023(11) 0.085(13) -0.015(8)
C25 0.116(16) 0.18(2) 0.22(3) -0.013(17) 0.043(17) -0.069(16)
N6 0.113(15) 0.073(9) 0.097(12) 0.028(9) 0.072(12) 0.019(12)
C26 0.136(16) 0.111(15) 0.098(14) 0.035(12) 0.058(14) 0.010(16)
C27 0.147(18) 0.127(18) 0.111(15) 0.048(13) 0.058(15) 0.003(17)
C28 0.152(19) 0.127(18) 0.118(16) 0.035(15) 0.068(15) -0.004(18)
C29 0.138(17) 0.125(18) 0.111(17) 0.029(15) 0.086(14) 0.000(15)
C30 0.122(15) 0.119(16) 0.109(15) 0.027(13) 0.093(13) 0.008(13)
Br1 0.101(4) 0.064(3) 0.071(3) -0.0049(19) 0.045(3) -0.005(2)
Br2 0.190(9) 0.103(5) 0.128(5) -0.040(5) 0.097(6) -0.013(6)
N6' 0.091(15) 0.077(9) 0.062(10) 0.012(9) 0.029(10) -0.013(10)
C26' 0.092(15) 0.080(14) 0.067(10) 0.010(10) 0.039(11) -0.014(12)
C27' 0.101(16) 0.090(15) 0.081(12) 0.025(11) 0.046(12) -0.013(13)
C28' 0.097(16) 0.100(16) 0.090(14) 0.029(13) 0.044(13) -0.015(13)
C29' 0.099(16) 0.111(17) 0.091(14) 0.015(14) 0.044(12) -0.021(12)
C30' 0.096(16) 0.097(15) 0.077(13) 0.013(12) 0.037(12) -0.022(11)
Br1' 0.236(13) 0.091(4) 0.186(10) 0.033(6) 0.171(9) 0.034(7)
Br2' 0.261(16) 0.101(5) 0.163(9) 0.026(5) 0.144(10) 0.058(8)

loop_
_atom_type_symbol
_atom_type_description
_atom_type_scat_dispersion_real
_atom_type_scat_dispersion_imag
_atom_type_scat_source
C C 0.0033 0.0016 'International Tables Vol C Tables 4.2.6.8 and 6.1.1.4'
H H 0.0000 0.0000 'International Tables Vol C Tables 4.2.6.8 and 6.1.1.4'
N N 0.0061 0.0033 'International Tables Vol C Tables 4.2.6.8 and 6.1.1.4'
Br Br -0.2901 2.4595 'International Tables Vol C Tables 4.2.6.8 and 6.1.1.4'
Pd Pd -0.9988 1.0072 'International Tables Vol C Tables 4.2.6.8 and 6.1.1.4'
Ir Ir -1.4442 7.9887 'International Tables Vol C Tables 4.2.6.8 and 6.1.1.4'

loop_
_geom_angle_atom_site_label_1
_geom_angle_atom_site_label_2
_geom_angle_atom_site_label_3
_geom_angle
_geom_angle_site_symmetry_1
_geom_angle_site_symmetry_3
_geom_angle_publ_flag
C21 Pd1 N6' 178.2(10) . . ?
C21 Pd1 N6 178.1(10) . . ?
C21 Pd1 Br2 90.7(6) . . ?
N6 Pd1 Br2 91.3(10) . . ?
C21 Pd1 Br1 89.4(5) . . ?
N6 Pd1 Br1 88.7(10) . . ?
Br2 Pd1 Br1 176.6(4) . . ?
C21 Pd1 Br1' 88.0(5) . . ?
N6' Pd1 Br1' 91.7(12) . . ?
C21 Pd1 Br2' 89.7(6) . . ?
N6' Pd1 Br2' 90.6(12) . . ?
Br1' Pd1 Br2' 177.6(5) . . ?
C11 Ir1 C15 77.3(4) . . ?
C11 Ir1 C2 115.9(6) . . ?
C15 Ir1 C2 102.3(5) . . ?
C11 Ir1 C1 151.7(6) . . ?
C15 Ir1 C1 98.6(5) . . ?
C2 Ir1 C1 36.9(6) . . ?
C11 Ir1 C3 100.6(5) . . ?
C15 Ir1 C3 136.2(5) . . ?
C2 Ir1 C3 38.6(5) . . ?
C1 Ir1 C3 62.7(5) . . ?
C11 Ir1 C5 157.0(6) . . ?
C15 Ir1 C5 125.4(6) . . ?
C2 Ir1 C5 60.7(6) . . ?
C1 Ir1 C5 35.4(6) . . ?
C3 Ir1 C5 61.8(5) . . ?
C11 Ir1 C4 119.3(6) . . ?
C15 Ir1 C4 160.6(5) . . ?
C2 Ir1 C4 62.4(6) . . ?
C1 Ir1 C4 61.9(6) . . ?
C3 Ir1 C4 36.8(5) . . ?
C5 Ir1 C4 37.8(6) . . ?
C11 Ir1 Br3 87.5(4) . . ?
C15 Ir1 Br3 89.9(3) . . ?
C2 Ir1 Br3 155.3(4) . . ?
C1 Ir1 Br3 120.7(5) . . ?
C3 Ir1 Br3 133.9(4) . . ?
C5 Ir1 Br3 94.8(4) . . ?
C4 Ir1 Br3 100.2(4) . . ?
C5 C1 C2 108.2(15) . . ?
C5 C1 C9 128.2(19) . . ?
C2 C1 C9 123(2) . . ?
C5 C1 Ir1 72.9(9) . . ?
C2 C1 Ir1 69.2(8) . . ?
C9 C1 Ir1 126.5(10) . . ?
C1 C2 C3 109.2(15) . . ?
C1 C2 C8 130.9(17) . . ?
C3 C2 C8 119.7(15) . . ?
C1 C2 Ir1 73.9(8) . . ?
C3 C2 Ir1 73.2(8) . . ?
C8 C2 Ir1 123.3(12) . . ?
C4 C3 C2 106.3(14) . . ?
C4 C3 C7 129.2(16) . . ?
C2 C3 C7 124.4(16) . . ?
C4 C3 Ir1 72.9(8) . . ?
C2 C3 Ir1 68.3(7) . . ?
C7 C3 Ir1 126.6(10) . . ?
C3 C4 C5 106.0(15) . . ?
C3 C4 C6 127.5(18) . . ?
C5 C4 C6 126.4(18) . . ?
C3 C4 Ir1 70.4(8) . . ?
C5 C4 Ir1 70.2(7) . . ?
C6 C4 Ir1 127.0(11) . . ?
C1 C5 C4 110.3(14) . . ?
C1 C5 C10 125(2) . . ?
C4 C5 C10 125(2) . . ?
C1 C5 Ir1 71.7(9) . . ?
C4 C5 Ir1 72.0(8) . . ?
C10 C5 Ir1 125.6(10) . . ?
C4 C6 H6A 109.5 . . ?
C4 C6 H6B 109.5 . . ?
H6A C6 H6B 109.5 . . ?
C4 C6 H6C 109.5 . . ?
H6A C6 H6C 109.5 . . ?
H6B C6 H6C 109.5 . . ?
C3 C7 H7A 109.5 . . ?
C3 C7 H7B 109.5 . . ?
H7A C7 H7B 109.5 . . ?
C3 C7 H7C 109.5 . . ?
H7A C7 H7C 109.5 . . ?
H7B C7 H7C 109.5 . . ?
C2 C8 H8A 109.5 . . ?
C2 C8 H8B 109.5 . . ?
H8A C8 H8B 109.5 . . ?
C2 C8 H8C 109.5 . . ?
H8A C8 H8C 109.5 . . ?
H8B C8 H8C 109.5 . . ?
C1 C9 H9A 109.5 . . ?
C1 C9 H9B 109.5 . . ?
H9A C9 H9B 109.5 . . ?
C1 C9 H9C 109.5 . . ?
H9A C9 H9C 109.5 . . ?
H9B C9 H9C 109.5 . . ?
C5 C10 H10A 109.5 . . ?
C5 C10 H10B 109.5 . . ?
H10A C10 H10B 109.5 . . ?
C5 C10 H10C 109.5 . . ?
H10A C10 H10C 109.5 . . ?
H10B C10 H10C 109.5 . . ?
N3 C20 C21 107.8(11) . . ?
N3 C20 H20 126.1 . . ?
C21 C20 H20 126.1 . . ?
N5 C21 C20 103.2(11) . . ?
N5 C21 Pd1 122.9(9) . . ?
C20 C21 Pd1 133.9(10) . . ?
N4 N3 C20 112.3(10) . . ?
N4 N3 C17 119.4(10) . . ?
C20 N3 C17 128.2(10) . . ?
N3 N4 N5 102.7(10) . . ?
C21 N5 N4 113.9(10) . . ?
C21 N5 C22 130.5(12) . . ?
N4 N5 C22 115.5(11) . . ?
C23 C22 N5 107(2) . . ?
C23 C22 H22A 110.3 . . ?
N5 C22 H22A 110.3 . . ?
C23 C22 H22B 110.3 . . ?
N5 C22 H22B 110.3 . . ?
H22A C22 H22B 108.6 . . ?
C22 C23 H23A 109.5 . . ?
C22 C23 H23B 109.5 . . ?
H23A C23 H23B 109.5 . . ?
C22 C23 H23C 109.5 . . ?
H23A C23 H23C 109.5 . . ?
H23B C23 H23C 109.5 . . ?
C11 N1 C12 109.5(10) . . ?
C11 N1 C24 126.5(12) . . ?
C12 N1 C24 123.9(11) . . ?
C13 N2 C11 111.8(10) . . ?
C13 N2 C14 132.4(9) . . ?
C11 N2 C14 115.5(9) . . ?
N1 C11 N2 104.3(10) . . ?
N1 C11 Ir1 136.5(9) . . ?
N2 C11 Ir1 119.3(8) . . ?
C13 C12 N1 108.8(11) . . ?
C13 C12 H12 125.6 . . ?
N1 C12 H12 125.6 . . ?
C12 C13 N2 105.6(11) . . ?
C12 C13 H13 127.2 . . ?
N2 C13 H13 127.2 . . ?
C19 C14 C15 124.7(10) . . ?
C19 C14 N2 123.4(9) . . ?
C15 C14 N2 111.8(9) . . ?
C16 C15 C14 115.1(9) . . ?
C16 C15 Ir1 129.2(8) . . ?
C14 C15 Ir1 115.7(7) . . ?
C17 C16 C15 120.0(10) . . ?
C17 C16 H16 120.0 . . ?
C15 C16 H16 120.0 . . ?
C18 C17 C16 124.1(10) . . ?
C18 C17 N3 116.8(9) . . ?
C16 C17 N3 119.0(10) . . ?
C17 C18 C19 117.5(10) . . ?
C17 C18 H18 121.3 . . ?
C19 C18 H18 121.3 . . ?
C18 C19 C14 118.6(11) . . ?
C18 C19 H19 120.7 . . ?
C14 C19 H19 120.7 . . ?
N1 C24 C25 109.4(15) . . ?
N1 C24 H24A 109.8 . . ?
C25 C24 H24A 109.8 . . ?
N1 C24 H24B 109.8 . . ?
C25 C24 H24B 109.8 . . ?
H24A C24 H24B 108.2 . . ?
C24 C25 H25A 109.5 . . ?
C24 C25 H25B 109.5 . . ?
H25A C25 H25B 109.5 . . ?
C24 C25 H25C 109.5 . . ?
H25A C25 H25C 109.5 . . ?
H25B C25 H25C 109.5 . . ?
C30 N6 C26 129(4) . . ?
C30 N6 Pd1 120(3) . . ?
C26 N6 Pd1 111(2) . . ?
N6 C26 C27 115(4) . . ?
N6 C26 H26 122.5 . . ?
C27 C26 H26 122.5 . . ?
C28 C27 C26 118(4) . . ?
C28 C27 H27 121.0 . . ?
C26 C27 H27 121.0 . . ?
C29 C28 C27 125(4) . . ?
C29 C28 H28 117.6 . . ?
C27 C28 H28 117.6 . . ?
C28 C29 C30 118(4) . . ?
C28 C29 H29 121.1 . . ?
C30 C29 H29 121.1 . . ?
N6 C30 C29 115(4) . . ?
N6 C30 H30 122.4 . . ?
C29 C30 H30 122.4 . . ?
C26' N6' C30' 118(4) . . ?
C26' N6' Pd1 126(3) . . ?
C30' N6' Pd1 116(2) . . ?
N6' C26' C27' 122(3) . . ?
N6' C26' H26' 118.8 . . ?
C27' C26' H26' 118.8 . . ?
C26' C27' C28' 120(3) . . ?
C26' C27' H27' 119.8 . . ?
C28' C27' H27' 119.8 . . ?
C27' C28' C29' 117(3) . . ?
C27' C28' H28' 121.4 . . ?
C29' C28' H28' 121.4 . . ?
C30' C29' C28' 121(3) . . ?
C30' C29' H29' 119.6 . . ?
C28' C29' H29' 119.6 . . ?
C29' C30' N6' 120(4) . . ?
C29' C30' H30' 120.0 . . ?
N6' C30' H30' 120.0 . . ?

loop_
_geom_bond_atom_site_label_1
_geom_bond_atom_site_label_2
_geom_bond_distance
_geom_bond_site_symmetry_2
_geom_bond_publ_flag
Pd1 C21 1.950(12) . ?
Pd1 N6' 2.06(4) . ?
Pd1 N6 2.09(4) . ?
Pd1 Br2 2.315(11) . ?
Pd1 Br1 2.371(9) . ?
Pd1 Br1' 2.403(13) . ?
Pd1 Br2' 2.422(14) . ?
Ir1 C11 1.948(11) . ?
Ir1 C15 2.070(10) . ?
Ir1 C2 2.160(13) . ?
Ir1 C1 2.220(14) . ?
Ir1 C3 2.226(13) . ?
Ir1 C5 2.234(13) . ?
Ir1 C4 2.257(13) . ?
Ir1 Br3 2.5032(17) . ?
C1 C5 1.35(2) . ?
C1 C2 1.39(2) . ?
C1 C9 1.50(2) . ?
C2 C3 1.45(2) . ?
C2 C8 1.49(2) . ?
C3 C4 1.41(2) . ?
C3 C7 1.47(2) . ?
C4 C5 1.45(2) . ?
C4 C6 1.52(2) . ?
C5 C10 1.47(2) . ?
C6 H6A 0.9600 . ?
C6 H6B 0.9600 . ?
C6 H6C 0.9600 . ?
C7 H7A 0.9600 . ?
C7 H7B 0.9600 . ?
C7 H7C 0.9600 . ?
C8 H8A 0.9600 . ?
C8 H8B 0.9600 . ?
C8 H8C 0.9600 . ?
C9 H9A 0.9600 . ?
C9 H9B 0.9600 . ?
C9 H9C 0.9600 . ?
C10 H10A 0.9600 . ?
C10 H10B 0.9600 . ?
C10 H10C 0.9600 . ?
C20 N3 1.327(14) . ?
C20 C21 1.360(16) . ?
C20 H20 0.9300 . ?
C21 N5 1.334(16) . ?
N3 N4 1.312(13) . ?
N3 C17 1.439(14) . ?
N4 N5 1.340(13) . ?
N5 C22 1.510(17) . ?
C22 C23 1.41(3) . ?
C22 H22A 0.9700 . ?
C22 H22B 0.9700 . ?
C23 H23A 0.9600 . ?
C23 H23B 0.9600 . ?
C23 H23C 0.9600 . ?
N1 C11 1.362(12) . ?
N1 C12 1.374(13) . ?
N1 C24 1.462(13) . ?
N2 C13 1.363(12) . ?
N2 C11 1.371(12) . ?
N2 C14 1.402(13) . ?
C12 C13 1.349(13) . ?
C12 H12 0.9300 . ?
C13 H13 0.9300 . ?
C14 C19 1.394(12) . ?
C14 C15 1.401(12) . ?
C15 C16 1.391(12) . ?
C16 C17 1.387(12) . ?
C16 H16 0.9300 . ?
C17 C18 1.373(13) . ?
C18 C19 1.378(12) . ?
C18 H18 0.9300 . ?
C19 H19 0.9300 . ?
C24 C25 1.484(17) . ?
C24 H24A 0.9700 . ?
C24 H24B 0.9700 . ?
C25 H25A 0.9600 . ?
C25 H25B 0.9600 . ?
C25 H25C 0.9600 . ?
N6 C30 1.369(19) . ?
N6 C26 1.374(19) . ?
C26 C27 1.390(19) . ?
C26 H26 0.9300 . ?
C27 C28 1.389(19) . ?
C27 H27 0.9300 . ?
C28 C29 1.375(19) . ?
C28 H28 0.9300 . ?
C29 C30 1.397(19) . ?
C29 H29 0.9300 . ?
C30 H30 0.9300 . ?
N6' C26' 1.361(19) . ?
N6' C30' 1.384(19) . ?
C26' C27' 1.378(19) . ?
C26' H26' 0.9300 . ?
C27' C28' 1.382(19) . ?
C27' H27' 0.9300 . ?
C28' C29' 1.395(19) . ?
C28' H28' 0.9300 . ?
C29' C30' 1.380(19) . ?
C29' H29' 0.9300 . ?
C30' H30' 0.9300 . ?

loop_
_geom_torsion_atom_site_label_1
_geom_torsion_atom_site_label_2
_geom_torsion_atom_site_label_3
_geom_torsion_atom_site_label_4
_geom_torsion
_geom_torsion_site_symmetry_1
_geom_torsion_site_symmetry_2
_geom_torsion_site_symmetry_3
_geom_torsion_site_symmetry_4
_geom_torsion_publ_flag
C5 C1 C2 C3 -2.3(16) . . . . ?
C9 C1 C2 C3 174.1(13) . . . . ?
Ir1 C1 C2 C3 -65.2(9) . . . . ?
C5 C1 C2 C8 -176.7(16) . . . . ?
C9 C1 C2 C8 0(2) . . . . ?
Ir1 C1 C2 C8 120.4(17) . . . . ?
C5 C1 C2 Ir1 62.9(10) . . . . ?
C9 C1 C2 Ir1 -120.8(14) . . . . ?
C1 C2 C3 C4 2.2(15) . . . . ?
C8 C2 C3 C4 177.4(14) . . . . ?
Ir1 C2 C3 C4 -63.4(10) . . . . ?
C1 C2 C3 C7 -174.1(13) . . . . ?
C8 C2 C3 C7 1(2) . . . . ?
Ir1 C2 C3 C7 120.3(14) . . . . ?
C1 C2 C3 Ir1 65.6(9) . . . . ?
C8 C2 C3 Ir1 -119.2(14) . . . . ?
C2 C3 C4 C5 -1.2(15) . . . . ?
C7 C3 C4 C5 174.8(14) . . . . ?
Ir1 C3 C4 C5 -61.6(9) . . . . ?
C2 C3 C4 C6 -177.4(14) . . . . ?
C7 C3 C4 C6 -1(3) . . . . ?
Ir1 C3 C4 C6 122.2(16) . . . . ?
C2 C3 C4 Ir1 60.4(9) . . . . ?
C7 C3 C4 Ir1 -123.5(16) . . . . ?
C2 C1 C5 C4 1.5(16) . . . . ?
C9 C1 C5 C4 -174.6(14) . . . . ?
Ir1 C1 C5 C4 62.0(10) . . . . ?
C2 C1 C5 C10 178.4(13) . . . . ?
C9 C1 C5 C10 2(2) . . . . ?
Ir1 C1 C5 C10 -121.1(14) . . . . ?
C2 C1 C5 Ir1 -60.5(10) . . . . ?
C9 C1 C5 Ir1 123.3(15) . . . . ?
C3 C4 C5 C1 -0.1(16) . . . . ?
C6 C4 C5 C1 176.1(14) . . . . ?
Ir1 C4 C5 C1 -61.9(10) . . . . ?
C3 C4 C5 C10 -177.0(14) . . . . ?
C6 C4 C5 C10 -1(2) . . . . ?
Ir1 C4 C5 C10 121.2(14) . . . . ?
C3 C4 C5 Ir1 61.7(9) . . . . ?
C6 C4 C5 Ir1 -122.0(15) . . . . ?
N3 C20 C21 N5 -1.4(14) . . . . ?
N3 C20 C21 Pd1 176.2(11) . . . . ?
C21 C20 N3 N4 0.6(15) . . . . ?
C21 C20 N3 C17 -175.5(11) . . . . ?
C20 N3 N4 N5 0.5(14) . . . . ?
C17 N3 N4 N5 177.0(10) . . . . ?
C20 C21 N5 N4 1.9(16) . . . . ?
Pd1 C21 N5 N4 -176.1(10) . . . . ?
C20 C21 N5 C22 179.0(16) . . . . ?
Pd1 C21 N5 C22 1(2) . . . . ?
N3 N4 N5 C21 -1.5(16) . . . . ?
N3 N4 N5 C22 -179.1(13) . . . . ?
C21 N5 C22 C23 97(2) . . . . ?
N4 N5 C22 C23 -86(2) . . . . ?
C12 N1 C11 N2 -0.5(15) . . . . ?
C24 N1 C11 N2 -175.7(14) . . . . ?
C12 N1 C11 Ir1 179.5(12) . . . . ?
C24 N1 C11 Ir1 4(2) . . . . ?
C13 N2 C11 N1 1.4(15) . . . . ?
C14 N2 C11 N1 175.3(10) . . . . ?
C13 N2 C11 Ir1 -178.6(9) . . . . ?
C14 N2 C11 Ir1 -4.7(14) . . . . ?
C11 N1 C12 C13 -0.6(17) . . . . ?
C24 N1 C12 C13 174.8(15) . . . . ?
N1 C12 C13 N2 1.4(16) . . . . ?
C11 N2 C13 C12 -1.8(15) . . . . ?
C14 N2 C13 C12 -174.3(12) . . . . ?
C13 N2 C14 C19 -6.3(19) . . . . ?
C11 N2 C14 C19 -178.6(11) . . . . ?
C13 N2 C14 C15 171.7(12) . . . . ?
C11 N2 C14 C15 -0.6(13) . . . . ?
C19 C14 C15 C16 1.1(12) . . . . ?
N2 C14 C15 C16 -176.9(9) . . . . ?
C19 C14 C15 Ir1 -176.8(9) . . . . ?
N2 C14 C15 Ir1 5.1(10) . . . . ?
C14 C15 C16 C17 -1.0(12) . . . . ?
Ir1 C15 C16 C17 176.6(8) . . . . ?
C15 C16 C17 C18 -0.7(17) . . . . ?
C15 C16 C17 N3 -177.3(9) . . . . ?
N4 N3 C17 C18 -33.3(16) . . . . ?
C20 N3 C17 C18 142.4(12) . . . . ?
N4 N3 C17 C16 143.5(12) . . . . ?
C20 N3 C17 C16 -40.7(17) . . . . ?
C16 C17 C18 C19 2.4(18) . . . . ?
N3 C17 C18 C19 179.0(10) . . . . ?
C17 C18 C19 C14 -2.2(17) . . . . ?
C15 C14 C19 C18 0.5(16) . . . . ?
N2 C14 C19 C18 178.3(10) . . . . ?
C11 N1 C24 C25 112.3(19) . . . . ?
C12 N1 C24 C25 -62(2) . . . . ?
C30 N6 C26 C27 2(2) . . . . ?
Pd1 N6 C26 C27 179(2) . . . . ?
N6 C26 C27 C28 3(2) . . . . ?
C26 C27 C28 C29 -7(5) . . . . ?
C27 C28 C29 C30 8(6) . . . . ?
C26 N6 C30 C29 -1(4) . . . . ?
Pd1 N6 C30 C29 -178(3) . . . . ?
C28 C29 C30 N6 -3(5) . . . . ?
C30' N6' C26' C27' 5(2) . . . . ?
Pd1 N6' C26' C27' -176(3) . . . . ?
N6' C26' C27' C28' 0(2) . . . . ?
C26' C27' C28' C29' 2(4) . . . . ?
C27' C28' C29' C30' -10(5) . . . . ?
C28' C29' C30' N6' 15(6) . . . . ?
C26' N6' C30' C29' -12(4) . . . . ?
Pd1 N6' C30' C29' 168(3) . . . . ?
